data_4035017
loop_
_publ_author_name
'Romain, Maxime'
'Quinton, Cassandre'
'Roisnel, Thierry'
'Jacques, Emmanuel'
'Rault-Berthelot, Jo\"elle'
'Poriel, Cyril'

_publ_section_title
;
 A Dihydrodinaphthoheptacene.
;
_journal_issue 4
_journal_name_full 'The Journal of organic chemistry'
_journal_page_first 1891
_journal_page_last 1897
_journal_paper_doi 10.1021/acs.joc.7b02834
_journal_volume 83
_journal_year 2018
_chemical_compound_source 'synthesis as described'
_chemical_formula_moiety 'C64 H38, C H2 Cl2'
_chemical_formula_sum 'C65 H40 Cl2'
_chemical_formula_weight 891.87
_space_group_IT_number 14
_space_group_name_Hall '-P 2yn'
_space_group_name_H-M_alt 'P 1 21/n 1'
_symmetry_cell_setting monoclinic
_symmetry_Int_Tables_number 14
_symmetry_space_group_name_Hall '-P 2yn'
_symmetry_space_group_name_H-M 'P 1 21/n 1'
_atom_sites_solution_hydrogens geom
_atom_sites_solution_primary direct
_atom_sites_solution_secondary difmap
_audit_conform_dict_location ftp://ftp.iucr.org/pub/cif_core.dic
_audit_conform_dict_name cif_core.dic
_audit_conform_dict_version 2.4.3
_audit_creation_date 2014-03-26T10:48:20-00:00
_audit_creation_method 'WinGX routine CIF_UPDATE'
_cell_angle_alpha 90
_cell_angle_beta 103.135(4)
_cell_angle_gamma 90
_cell_formula_units_Z 4
_cell_length_a 12.5987(8)
_cell_length_b 16.8102(13)
_cell_length_c 21.1926(16)
_cell_measurement_reflns_used 2174
_cell_measurement_temperature 150(2)
_cell_measurement_theta_max 20.9
_cell_measurement_theta_min 2.62
_cell_measurement_wavelength 0.71073
_cell_volume 4370.9(6)
_computing_cell_refinement 'Bruker APEX2 (Bruker, 2006)'
_computing_data_collection 'Bruker APEX2 (Bruker, 2006)'
_computing_data_reduction 'Bruker APEX2 (Bruker, 2006)'
_computing_molecular_graphics 'Ortep-3 for Windows (Farrugia, 1997)'
_computing_publication_material
;
           WinGX publication routines (Farrugia, 2012),
           CRYSCAL (T. Roisnel, local program)
;
_computing_structure_refinement 'SHELXL-97 (Sheldrick, 1997)'
_computing_structure_solution 'SIR97 (Altomare et al., 1999)'
_diffrn_ambient_temperature 150(2)
_diffrn_detector 'CCD plate'
_diffrn_measured_fraction_theta_full 0.983
_diffrn_measured_fraction_theta_max 0.983
_diffrn_measurement_device_type 'APEXII, Bruker-AXS'
_diffrn_measurement_method 'CCD rotation images, thin slices'
_diffrn_radiation_monochromator graphite
_diffrn_radiation_probe x-ray
_diffrn_radiation_type MoK\a
_diffrn_radiation_wavelength 0.71073
_diffrn_reflns_av_R_equivalents 0.1172
_diffrn_reflns_av_unetI/netI 0.1545
_diffrn_reflns_limit_h_max 15
_diffrn_reflns_limit_h_min -15
_diffrn_reflns_limit_k_max 21
_diffrn_reflns_limit_k_min -21
_diffrn_reflns_limit_l_max 24
_diffrn_reflns_limit_l_min -27
_diffrn_reflns_number 37378
_diffrn_reflns_theta_full 27.48
_diffrn_reflns_theta_max 27.48
_diffrn_reflns_theta_min 2.94
_exptl_absorpt_coefficient_mu 0.195
_exptl_absorpt_correction_T_max 0.992
_exptl_absorpt_correction_T_min 0.870
_exptl_absorpt_correction_type multi-scan
_exptl_absorpt_process_details
;
  [Sheldrick, G.M. (2002). SADABS Bruker AXS Inc., Madison, Wisconsin, USA]
;
_exptl_crystal_colour yellow
_exptl_crystal_density_diffrn 1.355
_exptl_crystal_density_method 'not measured'
_exptl_crystal_description stick
_exptl_crystal_F_000 1856
_exptl_crystal_size_max 0.18
_exptl_crystal_size_mid 0.06
_exptl_crystal_size_min 0.04
_refine_diff_density_max 0.357
_refine_diff_density_min -0.639
_refine_diff_density_rms 0.069
_refine_ls_extinction_method none
_refine_ls_goodness_of_fit_ref 0.95
_refine_ls_hydrogen_treatment constr
_refine_ls_matrix_type full
_refine_ls_number_parameters 604
_refine_ls_number_reflns 9862
_refine_ls_number_restraints 0
_refine_ls_restrained_S_all 0.95
_refine_ls_R_factor_all 0.1938
_refine_ls_R_factor_gt 0.071
_refine_ls_shift/su_max 0
_refine_ls_shift/su_mean 0
_refine_ls_structure_factor_coef Fsqd
_refine_ls_weighting_details 'calc w=1/[\s^2^(Fo^2^)+(0.0971P)^2^+0.0000P] where P=(Fo^2^+2Fc^2^)/3'
_refine_ls_weighting_scheme calc
_refine_ls_wR_factor_gt 0.1591
_refine_ls_wR_factor_ref 0.2204
_reflns_number_gt 4079
_reflns_number_total 9862
_reflns_threshold_expression >2sigma(I)
_cod_data_source_file jo7b02834_si_002.cif
_cod_data_source_block MR_TPIDP
_cod_original_cell_volume 4370.9(5)
_cod_original_sg_symbol_H-M 'P 21/n'
_cod_database_code 4035017

loop_
_symmetry_equiv_pos_as_xyz
'x, y, z'
'-x+1/2, y+1/2, -z+1/2'
'-x, -y, -z'
'x-1/2, -y-1/2, z-1/2'

loop_
_atom_site_label
_atom_site_type_symbol
_atom_site_fract_x
_atom_site_fract_y
_atom_site_fract_z
_atom_site_U_iso_or_equiv
_atom_site_adp_type
_atom_site_occupancy
_atom_site_symmetry_multiplicity
_atom_site_calc_flag
_atom_site_refinement_flags
C1 C 0.6996(3) -0.0519(2) 0.67959(17) 0.0219(8) Uani 1 1 d .
H1 H 0.705 -0.0718 0.7222 0.026 Uiso 1 1 calc R
C2 C 0.6116(3) -0.0028(2) 0.65183(17) 0.0207(8) Uani 1 1 d .
C3 C 0.6081(3) 0.0317(2) 0.59119(17) 0.0208(8) Uani 1 1 d .
C4 C 0.5225(3) 0.0895(2) 0.56287(17) 0.0218(8) Uani 1 1 d .
C5 C 0.5151(3) 0.1233(2) 0.50150(18) 0.0271(9) Uani 1 1 d .
H5 H 0.5627 0.1053 0.4756 0.032 Uiso 1 1 calc R
C6 C 0.4402(3) 0.1819(2) 0.47813(18) 0.0290(9) Uani 1 1 d .
H6 H 0.4363 0.2023 0.4359 0.035 Uiso 1 1 calc R
C7 C 0.3705(3) 0.2121(2) 0.51399(18) 0.0251(9) Uani 1 1 d .
C8 C 0.3766(3) 0.1802(2) 0.57710(18) 0.0230(8) Uani 1 1 d .
C9 C 0.4509(3) 0.1175(2) 0.60071(18) 0.0211(8) Uani 1 1 d .
C10 C 0.2930(3) 0.2741(2) 0.4912(2) 0.0307(10) Uani 1 1 d .
H10 H 0.2867 0.2948 0.4488 0.037 Uiso 1 1 calc R
C11 C 0.2287(3) 0.3038(2) 0.52870(19) 0.0310(10) Uani 1 1 d .
H11 H 0.1779 0.3445 0.5118 0.037 Uiso 1 1 calc R
C12 C 0.2349(3) 0.2758(2) 0.59248(19) 0.0276(9) Uani 1 1 d .
C13 C 0.1712(3) 0.3060(2) 0.6326(2) 0.0352(10) Uani 1 1 d .
H13 H 0.1201 0.347 0.617 0.042 Uiso 1 1 calc R
C14 C 0.1810(3) 0.2774(2) 0.6948(2) 0.0335(10) Uani 1 1 d .
H14 H 0.1369 0.2992 0.7214 0.04 Uiso 1 1 calc R
C15 C 0.2538(3) 0.2176(2) 0.7187(2) 0.0326(10) Uani 1 1 d .
H15 H 0.2603 0.1994 0.7618 0.039 Uiso 1 1 calc R
C16 C 0.3184(3) 0.1835(2) 0.68005(19) 0.0266(9) Uani 1 1 d .
C17 C 0.3096(3) 0.2128(2) 0.61669(19) 0.0250(9) Uani 1 1 d .
C18 C 0.3909(3) 0.1186(2) 0.70103(18) 0.0256(9) Uani 1 1 d .
H18 H 0.3956 0.098 0.7433 0.031 Uiso 1 1 calc R
C19 C 0.4533(3) 0.0847(2) 0.66437(18) 0.0225(8) Uani 1 1 d .
C20 C 0.5161(3) 0.0078(2) 0.68591(17) 0.0199(8) Uani 1 1 d .
C21 C 0.4393(3) -0.0648(2) 0.66564(17) 0.0211(8) Uani 1 1 d .
C22 C 0.3281(3) -0.0572(2) 0.64196(18) 0.0289(9) Uani 1 1 d .
H22 H 0.2961 -0.0057 0.6381 0.035 Uiso 1 1 calc R
C23 C 0.2619(3) -0.1239(2) 0.62359(19) 0.0340(10) Uani 1 1 d .
H23 H 0.1859 -0.1168 0.6065 0.041 Uiso 1 1 calc R
C24 C 0.3044(3) -0.1994(2) 0.62980(19) 0.0318(10) Uani 1 1 d .
H24 H 0.259 -0.2445 0.6171 0.038 Uiso 1 1 calc R
C25 C 0.4147(3) -0.2082(2) 0.65487(19) 0.0305(10) Uani 1 1 d .
H25 H 0.4458 -0.2599 0.6602 0.037 Uiso 1 1 calc R
C26 C 0.4806(3) -0.1420(2) 0.67234(18) 0.0269(9) Uani 1 1 d .
H26 H 0.5564 -0.1496 0.6894 0.032 Uiso 1 1 calc R
C27 C 0.5608(3) 0.0084(2) 0.76008(18) 0.0215(8) Uani 1 1 d .
C28 C 0.5254(3) -0.0423(2) 0.80247(19) 0.0282(9) Uani 1 1 d .
H28 H 0.4693 -0.0797 0.7864 0.034 Uiso 1 1 calc R
C29 C 0.5721(3) -0.0387(2) 0.8688(2) 0.0368(10) Uani 1 1 d .
H29 H 0.5478 -0.074 0.8976 0.044 Uiso 1 1 calc R
C30 C 0.6529(3) 0.0155(2) 0.8928(2) 0.0347(10) Uani 1 1 d .
H30 H 0.6849 0.0174 0.9379 0.042 Uiso 1 1 calc R
C31 C 0.6870(3) 0.0667(2) 0.8513(2) 0.0326(10) Uani 1 1 d .
H31 H 0.7425 0.1045 0.8677 0.039 Uiso 1 1 calc R
C32 C 0.6411(3) 0.0634(2) 0.78575(19) 0.0284(9) Uani 1 1 d .
H32 H 0.665 0.0997 0.7575 0.034 Uiso 1 1 calc R
C51 C 0.6896(3) 0.0110(2) 0.55838(17) 0.0225(8) Uani 1 1 d .
H51 H 0.687 0.0336 0.517 0.027 Uiso 1 1 calc R
C52 C 0.7796(3) -0.0727(2) 0.64669(18) 0.0214(8) Uani 1 1 d .
C53 C 0.7740(3) -0.0417(2) 0.58443(17) 0.0229(8) Uani 1 1 d .
C54 C 0.8516(3) -0.0686(2) 0.54624(18) 0.0245(9) Uani 1 1 d .
C55 C 0.8566(3) -0.0337(2) 0.48701(18) 0.0293(9) Uani 1 1 d .
H55 H 0.8151 0.013 0.4733 0.035 Uiso 1 1 calc R
C56 C 0.9200(3) -0.0650(2) 0.44793(19) 0.0300(9) Uani 1 1 d .
H56 H 0.9221 -0.0391 0.4084 0.036 Uiso 1 1 calc R
C57 C 0.9810(3) -0.1336(2) 0.46547(18) 0.0266(9) Uani 1 1 d .
C58 C 0.9772(3) -0.1711(2) 0.52531(18) 0.0242(9) Uani 1 1 d .
C59 C 0.9164(3) -0.1359(2) 0.56745(18) 0.0231(9) Uani 1 1 d .
C60 C 1.0479(3) -0.1689(2) 0.42612(19) 0.0320(10) Uani 1 1 d .
H60 H 1.0538 -0.1431 0.3872 0.038 Uiso 1 1 calc R
C61 C 1.1020(3) -0.2369(3) 0.44299(19) 0.0338(10) Uani 1 1 d .
H61 H 1.1461 -0.2579 0.4161 0.041 Uiso 1 1 calc R
C62 C 1.0948(3) -0.2794(2) 0.50123(19) 0.0286(9) Uani 1 1 d .
C63 C 1.1462(3) -0.3524(2) 0.5186(2) 0.0344(10) Uani 1 1 d .
H63 H 1.1906 -0.3749 0.4925 0.041 Uiso 1 1 calc R
C64 C 1.1334(3) -0.3921(2) 0.5734(2) 0.0347(10) Uani 1 1 d .
H64 H 1.1663 -0.4427 0.5837 0.042 Uiso 1 1 calc R
C65 C 1.0724(3) -0.3582(2) 0.61336(19) 0.0285(9) Uani 1 1 d .
H65 H 1.0641 -0.3862 0.6509 0.034 Uiso 1 1 calc R
C66 C 1.0234(3) -0.2848(2) 0.59976(18) 0.0240(9) Uani 1 1 d .
C67 C 1.0331(3) -0.2448(2) 0.54223(18) 0.0245(9) Uani 1 1 d .
C68 C 0.9676(3) -0.2448(2) 0.64321(18) 0.0245(9) Uani 1 1 d .
H68 H 0.9649 -0.2698 0.683 0.029 Uiso 1 1 calc R
C69 C 0.9190(3) -0.1731(2) 0.62926(18) 0.0218(8) Uani 1 1 d .
C70 C 0.8781(3) -0.1233(2) 0.67990(17) 0.0222(8) Uani 1 1 d .
C71 C 0.9722(3) -0.0649(2) 0.71112(17) 0.0254(9) Uani 1 1 d .
C72 C 0.9543(3) 0.0150(2) 0.7193(2) 0.0348(10) Uani 1 1 d .
H72 H 0.8827 0.0357 0.7053 0.042 Uiso 1 1 calc R
C73 C 1.0388(3) 0.0658(3) 0.7477(2) 0.0440(12) Uani 1 1 d .
H73 H 1.0251 0.1209 0.7519 0.053 Uiso 1 1 calc R
C74 C 1.1420(3) 0.0360(3) 0.7695(2) 0.0399(11) Uani 1 1 d .
H74 H 1.1996 0.07 0.7904 0.048 Uiso 1 1 calc R
C75 C 1.1614(3) -0.0422(3) 0.7612(2) 0.0422(11) Uani 1 1 d .
H75 H 1.2333 -0.0625 0.7754 0.051 Uiso 1 1 calc R
C76 C 1.0786(3) -0.0925(3) 0.7323(2) 0.0362(11) Uani 1 1 d .
H76 H 1.0941 -0.147 0.7268 0.043 Uiso 1 1 calc R
C77 C 0.8452(3) -0.1779(2) 0.73108(19) 0.0248(9) Uani 1 1 d .
C78 C 0.8987(3) -0.1782(2) 0.79658(19) 0.0322(10) Uani 1 1 d .
H78 H 0.96 -0.1446 0.8112 0.039 Uiso 1 1 calc R
C79 C 0.8632(4) -0.2272(3) 0.8404(2) 0.0423(12) Uani 1 1 d .
H79 H 0.9 -0.2267 0.8848 0.051 Uiso 1 1 calc R
C80 C 0.7745(4) -0.2768(3) 0.8196(2) 0.0436(12) Uani 1 1 d .
H80 H 0.7504 -0.3104 0.8496 0.052 Uiso 1 1 calc R
C81 C 0.7214(3) -0.2771(2) 0.7552(2) 0.0386(11) Uani 1 1 d .
H81 H 0.6598 -0.3106 0.7409 0.046 Uiso 1 1 calc R
C82 C 0.7568(3) -0.2292(2) 0.7113(2) 0.0293(10) Uani 1 1 d .
H82 H 0.7204 -0.2311 0.6669 0.035 Uiso 1 1 calc R
C101 C 0.9815(5) 0.0116(3) 0.9034(3) 0.0706(16) Uani 1 1 d .
H10A H 0.9588 0.006 0.8557 0.085 Uiso 1 1 calc R
H10B H 0.9191 -0.0041 0.9218 0.085 Uiso 1 1 calc R
Cl1 Cl 1.09070(13) -0.05222(9) 0.93274(7) 0.0800(5) Uani 1 1 d .
Cl2 Cl 1.01391(15) 0.11078(9) 0.92263(9) 0.0970(6) Uani 1 1 d .

loop_
_atom_site_aniso_label
_atom_site_aniso_U_11
_atom_site_aniso_U_22
_atom_site_aniso_U_33
_atom_site_aniso_U_23
_atom_site_aniso_U_13
_atom_site_aniso_U_12
C1 0.0200(19) 0.024(2) 0.021(2) 0.0005(16) 0.0022(16) -0.0025(16)
C2 0.0206(19) 0.023(2) 0.019(2) -0.0018(16) 0.0045(16) -0.0018(16)
C3 0.0183(19) 0.024(2) 0.020(2) -0.0021(16) 0.0019(16) -0.0012(16)
C4 0.021(2) 0.0205(19) 0.022(2) 0.0005(16) 0.0002(17) -0.0012(16)
C5 0.029(2) 0.030(2) 0.024(2) -0.0005(18) 0.0097(18) 0.0022(18)
C6 0.033(2) 0.034(2) 0.020(2) 0.0045(18) 0.0049(18) -0.0013(19)
C7 0.023(2) 0.025(2) 0.026(2) 0.0013(17) 0.0020(17) 0.0012(17)
C8 0.0191(19) 0.023(2) 0.026(2) -0.0002(17) 0.0033(17) -0.0008(16)
C9 0.020(2) 0.0203(19) 0.023(2) -0.0017(16) 0.0058(17) -0.0038(16)
C10 0.029(2) 0.031(2) 0.029(2) 0.0032(19) -0.0005(19) 0.0037(19)
C11 0.022(2) 0.028(2) 0.040(3) 0.0089(19) 0.0009(19) 0.0060(17)
C12 0.024(2) 0.028(2) 0.029(2) -0.0005(18) 0.0019(18) -0.0013(17)
C13 0.030(2) 0.028(2) 0.049(3) 0.002(2) 0.011(2) 0.0094(18)
C14 0.030(2) 0.034(2) 0.041(3) -0.002(2) 0.017(2) 0.0076(19)
C15 0.037(2) 0.033(2) 0.032(2) -0.0002(19) 0.015(2) 0.0047(19)
C16 0.028(2) 0.024(2) 0.030(2) -0.0004(18) 0.0099(18) 0.0014(17)
C17 0.024(2) 0.022(2) 0.029(2) -0.0018(17) 0.0056(18) -0.0015(17)
C18 0.029(2) 0.027(2) 0.021(2) 0.0017(17) 0.0067(18) -0.0013(17)
C19 0.021(2) 0.024(2) 0.022(2) -0.0019(16) 0.0032(17) -0.0011(16)
C20 0.0175(18) 0.0227(19) 0.020(2) 0.0026(16) 0.0066(16) 0.0013(15)
C21 0.0204(19) 0.027(2) 0.017(2) 0.0002(16) 0.0061(16) -0.0015(16)
C22 0.026(2) 0.026(2) 0.033(2) -0.0005(18) 0.0026(18) -0.0009(18)
C23 0.027(2) 0.038(3) 0.034(3) 0.003(2) 0.0005(19) -0.0050(19)
C24 0.032(2) 0.033(2) 0.027(2) 0.0013(19) -0.0004(19) -0.0091(19)
C25 0.038(3) 0.023(2) 0.034(2) -0.0019(18) 0.016(2) -0.0007(18)
C26 0.021(2) 0.031(2) 0.031(2) 0.0019(18) 0.0094(18) -0.0013(17)
C27 0.0197(19) 0.0211(19) 0.024(2) -0.0022(16) 0.0048(16) 0.0043(16)
C28 0.028(2) 0.028(2) 0.029(2) 0.0038(18) 0.0071(18) -0.0062(18)
C29 0.043(3) 0.037(3) 0.030(2) 0.011(2) 0.008(2) -0.009(2)
C30 0.042(3) 0.037(2) 0.021(2) -0.0003(19) -0.0004(19) 0.003(2)
C31 0.031(2) 0.031(2) 0.033(3) -0.006(2) 0.0034(19) -0.0059(19)
C32 0.031(2) 0.026(2) 0.029(2) 0.0015(18) 0.0079(18) -0.0051(18)
C51 0.024(2) 0.024(2) 0.019(2) 0.0027(16) 0.0020(17) -0.0003(17)
C52 0.0185(19) 0.0200(19) 0.026(2) -0.0006(16) 0.0049(17) -0.0002(15)
C53 0.0197(19) 0.026(2) 0.023(2) 0.0060(17) 0.0039(16) -0.0030(17)
C54 0.020(2) 0.031(2) 0.024(2) 0.0001(18) 0.0066(17) -0.0031(17)
C55 0.024(2) 0.038(2) 0.026(2) 0.0055(19) 0.0055(18) 0.0022(18)
C56 0.023(2) 0.040(2) 0.028(2) 0.007(2) 0.0074(18) -0.0003(18)
C57 0.020(2) 0.035(2) 0.026(2) -0.0041(18) 0.0082(18) -0.0047(18)
C58 0.0190(19) 0.032(2) 0.023(2) -0.0016(18) 0.0057(17) -0.0043(17)
C59 0.0189(19) 0.025(2) 0.027(2) -0.0018(17) 0.0089(17) -0.0048(16)
C60 0.030(2) 0.040(3) 0.030(2) 0.000(2) 0.0155(19) -0.003(2)
C61 0.032(2) 0.046(3) 0.027(2) -0.003(2) 0.0152(19) 0.002(2)
C62 0.022(2) 0.034(2) 0.029(2) -0.0081(19) 0.0043(18) 0.0002(18)
C63 0.031(2) 0.038(3) 0.038(3) -0.013(2) 0.014(2) -0.0019(19)
C64 0.035(2) 0.030(2) 0.038(3) -0.005(2) 0.007(2) 0.0021(19)
C65 0.031(2) 0.028(2) 0.026(2) -0.0029(18) 0.0073(18) -0.0006(18)
C66 0.021(2) 0.028(2) 0.022(2) -0.0013(17) 0.0028(17) -0.0034(17)
C67 0.0183(19) 0.030(2) 0.025(2) -0.0041(18) 0.0042(17) -0.0023(17)
C68 0.023(2) 0.029(2) 0.021(2) 0.0029(17) 0.0049(17) 0.0006(17)
C69 0.0159(19) 0.027(2) 0.023(2) -0.0018(17) 0.0050(16) -0.0012(16)
C70 0.021(2) 0.025(2) 0.020(2) 0.0020(17) 0.0041(16) 0.0033(16)
C71 0.024(2) 0.034(2) 0.020(2) -0.0008(18) 0.0066(17) -0.0006(18)
C72 0.024(2) 0.034(2) 0.044(3) -0.003(2) 0.001(2) 0.0056(19)
C73 0.039(3) 0.036(3) 0.052(3) -0.006(2) 0.000(2) -0.004(2)
C74 0.033(2) 0.045(3) 0.040(3) -0.002(2) 0.004(2) -0.009(2)
C75 0.024(2) 0.054(3) 0.044(3) -0.009(2) -0.001(2) 0.000(2)
C76 0.025(2) 0.035(2) 0.046(3) -0.006(2) 0.002(2) 0.0055(19)
C77 0.026(2) 0.020(2) 0.031(2) 0.0025(17) 0.0113(18) 0.0061(17)
C78 0.037(2) 0.037(2) 0.025(2) 0.0047(19) 0.0119(19) 0.0115(19)
C79 0.053(3) 0.047(3) 0.030(3) 0.012(2) 0.016(2) 0.020(2)
C80 0.057(3) 0.037(3) 0.049(3) 0.021(2) 0.038(3) 0.017(2)
C81 0.034(2) 0.028(2) 0.060(3) 0.008(2) 0.023(2) 0.0039(19)
C82 0.031(2) 0.028(2) 0.034(2) -0.0008(19) 0.0176(19) 0.0049(18)
C101 0.082(4) 0.055(4) 0.075(4) 0.017(3) 0.018(3) 0.012(3)
Cl1 0.0898(11) 0.0817(11) 0.0663(10) 0.0089(8) 0.0130(8) 0.0328(9)
Cl2 0.1325(15) 0.0530(10) 0.1197(15) 0.0065(10) 0.0586(12) 0.0015(9)

loop_
_atom_type_symbol
_atom_type_description
_atom_type_scat_dispersion_real
_atom_type_scat_dispersion_imag
_atom_type_scat_source
C C 0.0033 0.0016 'International Tables Vol C Tables 4.2.6.8 and 6.1.1.4'
H H 0 0 'International Tables Vol C Tables 4.2.6.8 and 6.1.1.4'
Cl Cl 0.1484 0.1585 'International Tables Vol C Tables 4.2.6.8 and 6.1.1.4'

loop_
_geom_angle_atom_site_label_1
_geom_angle_atom_site_label_2
_geom_angle_atom_site_label_3
_geom_angle
C52 C1 C2 122.1(3)
C52 C1 H1 119
C2 C1 H1 119
C3 C2 C1 119.1(3)
C3 C2 C20 121.0(3)
C1 C2 C20 119.8(3)
C2 C3 C51 118.4(3)
C2 C3 C4 120.9(3)
C51 C3 C4 120.7(3)
C5 C4 C9 118.3(3)
C5 C4 C3 122.2(3)
C9 C4 C3 119.3(3)
C6 C5 C4 121.3(4)
C6 C5 H5 119.3
C4 C5 H5 119.3
C5 C6 C7 122.3(4)
C5 C6 H6 118.8
C7 C6 H6 118.8
C6 C7 C8 118.2(3)
C6 C7 C10 123.4(4)
C8 C7 C10 118.4(3)
C9 C8 C7 119.9(3)
C9 C8 C17 120.5(3)
C7 C8 C17 119.6(3)
C4 C9 C8 120.0(3)
C4 C9 C19 121.3(3)
C8 C9 C19 118.7(3)
C11 C10 C7 121.5(4)
C11 C10 H10 119.3
C7 C10 H10 119.3
C10 C11 C12 121.9(4)
C10 C11 H11 119.1
C12 C11 H11 119.1
C13 C12 C11 123.2(4)
C13 C12 C17 118.3(4)
C11 C12 C17 118.5(4)
C14 C13 C12 121.1(4)
C14 C13 H13 119.5
C12 C13 H13 119.5
C15 C14 C13 120.9(4)
C15 C14 H14 119.6
C13 C14 H14 119.6
C14 C15 C16 120.6(4)
C14 C15 H15 119.7
C16 C15 H15 119.7
C15 C16 C17 118.9(4)
C15 C16 C18 123.1(4)
C17 C16 C18 118.0(3)
C16 C17 C8 119.8(3)
C16 C17 C12 120.2(4)
C8 C17 C12 120.1(4)
C19 C18 C16 124.0(4)
C19 C18 H18 118
C16 C18 H18 118
C18 C19 C9 118.9(3)
C18 C19 C20 120.9(3)
C9 C19 C20 119.9(3)
C19 C20 C27 110.0(3)
C19 C20 C2 111.2(3)
C27 C20 C2 109.5(3)
C19 C20 C21 109.5(3)
C27 C20 C21 110.2(3)
C2 C20 C21 106.4(3)
C22 C21 C26 116.6(3)
C22 C21 C20 122.9(3)
C26 C21 C20 120.5(3)
C21 C22 C23 121.2(4)
C21 C22 H22 119.4
C23 C22 H22 119.4
C24 C23 C22 121.3(4)
C24 C23 H23 119.4
C22 C23 H23 119.4
C23 C24 C25 118.3(4)
C23 C24 H24 120.9
C25 C24 H24 120.9
C24 C25 C26 120.5(4)
C24 C25 H25 119.8
C26 C25 H25 119.8
C25 C26 C21 122.2(3)
C25 C26 H26 118.9
C21 C26 H26 118.9
C28 C27 C32 118.0(4)
C28 C27 C20 124.1(3)
C32 C27 C20 117.9(3)
C27 C28 C29 120.2(4)
C27 C28 H28 119.9
C29 C28 H28 119.9
C30 C29 C28 120.5(4)
C30 C29 H29 119.8
C28 C29 H29 119.8
C31 C30 C29 119.6(4)
C31 C30 H30 120.2
C29 C30 H30 120.2
C30 C31 C32 120.1(4)
C30 C31 H31 120
C32 C31 H31 120
C31 C32 C27 121.5(4)
C31 C32 H32 119.2
C27 C32 H32 119.2
C53 C51 C3 122.4(3)
C53 C51 H51 118.8
C3 C51 H51 118.8
C1 C52 C53 119.2(3)
C1 C52 C70 120.7(3)
C53 C52 C70 119.9(3)
C51 C53 C52 118.5(3)
C51 C53 C54 121.1(3)
C52 C53 C54 120.2(3)
C55 C54 C59 118.8(3)
C55 C54 C53 122.3(3)
C59 C54 C53 118.7(3)
C56 C55 C54 121.9(4)
C56 C55 H55 119
C54 C55 H55 119
C55 C56 C57 121.1(4)
C55 C56 H56 119.4
C57 C56 H56 119.4
C56 C57 C58 118.5(3)
C56 C57 C60 123.2(4)
C58 C57 C60 118.4(4)
C57 C58 C67 119.4(3)
C57 C58 C59 120.2(3)
C67 C58 C59 120.3(3)
C54 C59 C58 119.2(3)
C54 C59 C69 122.0(3)
C58 C59 C69 118.8(3)
C61 C60 C57 121.7(4)
C61 C60 H60 119.1
C57 C60 H60 119.1
C60 C61 C62 121.6(4)
C60 C61 H61 119.2
C62 C61 H61 119.2
C63 C62 C67 119.0(4)
C63 C62 C61 122.9(4)
C67 C62 C61 118.1(4)
C64 C63 C62 120.8(4)
C64 C63 H63 119.6
C62 C63 H63 119.6
C63 C64 C65 120.0(4)
C63 C64 H64 120
C65 C64 H64 120
C66 C65 C64 121.5(4)
C66 C65 H65 119.2
C64 C65 H65 119.2
C65 C66 C67 118.7(4)
C65 C66 C68 122.8(4)
C67 C66 C68 118.4(3)
C62 C67 C66 119.9(4)
C62 C67 C58 120.7(4)
C66 C67 C58 119.4(3)
C69 C68 C66 122.4(3)
C69 C68 H68 118.8
C66 C68 H68 118.8
C68 C69 C59 120.0(3)
C68 C69 C70 122.6(3)
C59 C69 C70 117.0(3)
C52 C70 C69 110.2(3)
C52 C70 C77 109.4(3)
C69 C70 C77 110.6(3)
C52 C70 C71 107.6(3)
C69 C70 C71 107.1(3)
C77 C70 C71 111.9(3)
C72 C71 C76 117.1(4)
C72 C71 C70 122.3(3)
C76 C71 C70 120.6(3)
C71 C72 C73 121.5(4)
C71 C72 H72 119.3
C73 C72 H72 119.3
C74 C73 C72 119.7(4)
C74 C73 H73 120.2
C72 C73 H73 120.2
C75 C74 C73 119.6(4)
C75 C74 H74 120.2
C73 C74 H74 120.2
C74 C75 C76 120.9(4)
C74 C75 H75 119.5
C76 C75 H75 119.5
C75 C76 C71 121.1(4)
C75 C76 H76 119.4
C71 C76 H76 119.4
C82 C77 C78 117.9(4)
C82 C77 C70 118.6(3)
C78 C77 C70 123.5(3)
C79 C78 C77 120.6(4)
C79 C78 H78 119.7
C77 C78 H78 119.7
C80 C79 C78 120.3(4)
C80 C79 H79 119.9
C78 C79 H79 119.9
C81 C80 C79 119.6(4)
C81 C80 H80 120.2
C79 C80 H80 120.2
C80 C81 C82 120.5(4)
C80 C81 H81 119.8
C82 C81 H81 119.8
C81 C82 C77 121.1(4)
C81 C82 H82 119.4
C77 C82 H82 119.4
Cl2 C101 Cl1 112.4(3)
Cl2 C101 H10A 109.1
Cl1 C101 H10A 109.1
Cl2 C101 H10B 109.1
Cl1 C101 H10B 109.1
H10A C101 H10B 107.9

loop_
_geom_bond_atom_site_label_1
_geom_bond_atom_site_label_2
_geom_bond_distance
C1 C52 1.394(5)
C1 C2 1.401(5)
C1 H1 0.95
C2 C3 1.401(5)
C2 C20 1.547(5)
C3 C51 1.408(5)
C3 C4 1.474(5)
C4 C5 1.402(5)
C4 C9 1.417(5)
C5 C6 1.376(5)
C5 H5 0.95
C6 C7 1.382(5)
C6 H6 0.95
C7 C8 1.426(5)
C7 C10 1.435(5)
C8 C9 1.423(5)
C8 C17 1.428(5)
C9 C19 1.451(5)
C10 C11 1.352(5)
C10 H10 0.95
C11 C12 1.416(5)
C11 H11 0.95
C12 C13 1.391(5)
C12 C17 1.432(5)
C13 C14 1.383(5)
C13 H13 0.95
C14 C15 1.376(5)
C14 H14 0.95
C15 C16 1.402(5)
C15 H15 0.95
C16 C17 1.410(5)
C16 C18 1.428(5)
C18 C19 1.350(5)
C18 H18 0.95
C19 C20 1.530(5)
C20 C27 1.545(5)
C20 C21 1.556(5)
C21 C22 1.382(5)
C21 C26 1.393(5)
C22 C23 1.400(5)
C22 H22 0.95
C23 C24 1.373(5)
C23 H23 0.95
C24 C25 1.378(5)
C24 H24 0.95
C25 C26 1.388(5)
C25 H25 0.95
C26 H26 0.95
C27 C28 1.383(5)
C27 C32 1.387(5)
C28 C29 1.397(5)
C28 H28 0.95
C29 C30 1.375(5)
C29 H29 0.95
C30 C31 1.367(5)
C30 H30 0.95
C31 C32 1.380(5)
C31 H31 0.95
C32 H32 0.95
C51 C53 1.398(5)
C51 H51 0.95
C52 C53 1.405(5)
C52 C70 1.536(5)
C53 C54 1.474(5)
C54 C55 1.400(5)
C54 C59 1.408(5)
C55 C56 1.379(5)
C55 H55 0.95
C56 C57 1.390(5)
C56 H56 0.95
C57 C58 1.426(5)
C57 C60 1.441(5)
C58 C67 1.430(5)
C58 C59 1.430(5)
C59 C69 1.446(5)
C60 C61 1.338(5)
C60 H60 0.95
C61 C62 1.446(5)
C61 H61 0.95
C62 C63 1.397(5)
C62 C67 1.416(5)
C63 C64 1.380(6)
C63 H63 0.95
C64 C65 1.390(5)
C64 H64 0.95
C65 C66 1.381(5)
C65 H65 0.95
C66 C67 1.421(5)
C66 C68 1.445(5)
C68 C69 1.354(5)
C68 H68 0.95
C69 C70 1.540(5)
C70 C77 1.547(5)
C70 C71 1.565(5)
C71 C72 1.380(5)
C71 C76 1.392(5)
C72 C73 1.391(6)
C72 H72 0.95
C73 C74 1.372(6)
C73 H73 0.95
C74 C75 1.356(6)
C74 H74 0.95
C75 C76 1.375(6)
C75 H75 0.95
C76 H76 0.95
C77 C82 1.395(5)
C77 C78 1.399(5)
C78 C79 1.390(6)
C78 H78 0.95
C79 C80 1.384(6)
C79 H79 0.95
C80 C81 1.377(6)
C80 H80 0.95
C81 C82 1.380(5)
C81 H81 0.95
C82 H82 0.95
C101 Cl2 1.743(6)
C101 Cl1 1.744(5)
C101 H10A 0.99
C101 H10B 0.99

loop_
_geom_torsion_atom_site_label_1
_geom_torsion_atom_site_label_2
_geom_torsion_atom_site_label_3
_geom_torsion_atom_site_label_4
_geom_torsion
C52 C1 C2 C3 -5.1(5)
C52 C1 C2 C20 170.5(3)
C1 C2 C3 C51 4.5(5)
C20 C2 C3 C51 -171.1(3)
C1 C2 C3 C4 -174.4(3)
C20 C2 C3 C4 10.1(5)
C2 C3 C4 C5 -178.1(3)
C51 C3 C4 C5 3.1(5)
C2 C3 C4 C9 7.5(5)
C51 C3 C4 C9 -171.3(3)
C9 C4 C5 C6 -0.2(5)
C3 C4 C5 C6 -174.6(3)
C4 C5 C6 C7 1.7(6)
C5 C6 C7 C8 -0.6(6)
C5 C6 C7 C10 178.9(4)
C6 C7 C8 C9 -1.8(5)
C10 C7 C8 C9 178.7(3)
C6 C7 C8 C17 176.9(3)
C10 C7 C8 C17 -2.7(5)
C5 C4 C9 C8 -2.2(5)
C3 C4 C9 C8 172.4(3)
C5 C4 C9 C19 179.3(3)
C3 C4 C9 C19 -6.1(5)
C7 C8 C9 C4 3.2(5)
C17 C8 C9 C4 -175.5(3)
C7 C8 C9 C19 -178.3(3)
C17 C8 C9 C19 3.1(5)
C6 C7 C10 C11 -177.8(4)
C8 C7 C10 C11 1.7(6)
C7 C10 C11 C12 0.6(6)
C10 C11 C12 C13 178.9(4)
C10 C11 C12 C17 -1.8(6)
C11 C12 C13 C14 -179.3(4)
C17 C12 C13 C14 1.4(6)
C12 C13 C14 C15 -0.4(6)
C13 C14 C15 C16 -1.1(6)
C14 C15 C16 C17 1.6(6)
C14 C15 C16 C18 -176.5(4)
C15 C16 C17 C8 178.5(3)
C18 C16 C17 C8 -3.4(5)
C15 C16 C17 C12 -0.5(5)
C18 C16 C17 C12 177.7(3)
C9 C8 C17 C16 1.1(5)
C7 C8 C17 C16 -177.6(3)
C9 C8 C17 C12 -179.9(3)
C7 C8 C17 C12 1.4(5)
C13 C12 C17 C16 -0.9(5)
C11 C12 C17 C16 179.8(3)
C13 C12 C17 C8 -179.9(3)
C11 C12 C17 C8 0.8(5)
C15 C16 C18 C19 179.6(4)
C17 C16 C18 C19 1.5(6)
C16 C18 C19 C9 2.7(6)
C16 C18 C19 C20 -170.8(3)
C4 C9 C19 C18 173.6(3)
C8 C9 C19 C18 -4.9(5)
C4 C9 C19 C20 -12.8(5)
C8 C9 C19 C20 168.6(3)
C18 C19 C20 C27 -37.5(4)
C9 C19 C20 C27 149.1(3)
C18 C19 C20 C2 -159.0(3)
C9 C19 C20 C2 27.6(4)
C18 C19 C20 C21 83.7(4)
C9 C19 C20 C21 -89.7(4)
C3 C2 C20 C19 -26.5(4)
C1 C2 C20 C19 158.0(3)
C3 C2 C20 C27 -148.2(3)
C1 C2 C20 C27 36.3(4)
C3 C2 C20 C21 92.6(4)
C1 C2 C20 C21 -82.9(4)
C19 C20 C21 C22 -9.9(5)
C27 C20 C21 C22 111.3(4)
C2 C20 C21 C22 -130.1(3)
C19 C20 C21 C26 171.8(3)
C27 C20 C21 C26 -67.1(4)
C2 C20 C21 C26 51.5(4)
C26 C21 C22 C23 -2.2(5)
C20 C21 C22 C23 179.3(3)
C21 C22 C23 C24 1.5(6)
C22 C23 C24 C25 0.2(6)
C23 C24 C25 C26 -0.9(6)
C24 C25 C26 C21 0.1(6)
C22 C21 C26 C25 1.5(6)
C20 C21 C26 C25 179.9(3)
C19 C20 C27 C28 112.8(4)
C2 C20 C27 C28 -124.7(4)
C21 C20 C27 C28 -8.0(5)
C19 C20 C27 C32 -67.0(4)
C2 C20 C27 C32 55.5(4)
C21 C20 C27 C32 172.2(3)
C32 C27 C28 C29 -1.6(6)
C20 C27 C28 C29 178.7(3)
C27 C28 C29 C30 0.5(6)
C28 C29 C30 C31 0.6(6)
C29 C30 C31 C32 -0.5(6)
C30 C31 C32 C27 -0.7(6)
C28 C27 C32 C31 1.7(6)
C20 C27 C32 C31 -178.5(3)
C2 C3 C51 C53 -0.8(5)
C4 C3 C51 C53 178.0(3)
C2 C1 C52 C53 1.9(5)
C2 C1 C52 C70 176.9(3)
C3 C51 C53 C52 -2.3(5)
C3 C51 C53 C54 173.8(3)
C1 C52 C53 C51 1.8(5)
C70 C52 C53 C51 -173.2(3)
C1 C52 C53 C54 -174.3(3)
C70 C52 C53 C54 10.6(5)
C51 C53 C54 C55 10.7(6)
C52 C53 C54 C55 -173.2(3)
C51 C53 C54 C59 -163.9(3)
C52 C53 C54 C59 12.2(5)
C59 C54 C55 C56 2.4(6)
C53 C54 C55 C56 -172.2(4)
C54 C55 C56 C57 0.9(6)
C55 C56 C57 C58 -0.4(6)
C55 C56 C57 C60 179.6(4)
C56 C57 C58 C67 175.7(3)
C60 C57 C58 C67 -4.4(5)
C56 C57 C58 C59 -3.3(5)
C60 C57 C58 C59 176.7(3)
C55 C54 C59 C58 -6.0(5)
C53 C54 C59 C58 168.8(3)
C55 C54 C59 C69 177.4(3)
C53 C54 C59 C69 -7.9(5)
C57 C58 C59 C54 6.5(5)
C67 C58 C59 C54 -172.4(3)
C57 C58 C59 C69 -176.8(3)
C67 C58 C59 C69 4.3(5)
C56 C57 C60 C61 -177.1(4)
C58 C57 C60 C61 3.0(6)
C57 C60 C61 C62 0.9(6)
C60 C61 C62 C63 177.0(4)
C60 C61 C62 C67 -3.3(6)
C67 C62 C63 C64 2.9(6)
C61 C62 C63 C64 -177.4(4)
C62 C63 C64 C65 -2.6(6)
C63 C64 C65 C66 0.0(6)
C64 C65 C66 C67 2.2(6)
C64 C65 C66 C68 -174.4(3)
C63 C62 C67 C66 -0.6(5)
C61 C62 C67 C66 179.6(3)
C63 C62 C67 C58 -178.5(3)
C61 C62 C67 C58 1.7(5)
C65 C66 C67 C62 -1.9(5)
C68 C66 C67 C62 174.9(3)
C65 C66 C67 C58 176.1(3)
C68 C66 C67 C58 -7.2(5)
C57 C58 C67 C62 2.1(5)
C59 C58 C67 C62 -179.0(3)
C57 C58 C67 C66 -175.8(3)
C59 C58 C67 C66 3.1(5)
C65 C66 C68 C69 -179.4(3)
C67 C66 C68 C69 3.9(5)
C66 C68 C69 C59 3.6(5)
C66 C68 C69 C70 -168.5(3)
C54 C59 C69 C68 169.0(3)
C58 C59 C69 C68 -7.7(5)
C54 C59 C69 C70 -18.5(5)
C58 C59 C69 C70 164.8(3)
C1 C52 C70 C69 150.6(3)
C53 C52 C70 C69 -34.4(4)
C1 C52 C70 C77 28.8(5)
C53 C52 C70 C77 -156.2(3)
C1 C52 C70 C71 -92.9(4)
C53 C52 C70 C71 82.0(4)
C68 C69 C70 C52 -150.0(3)
C59 C69 C70 C52 37.7(4)
C68 C69 C70 C77 -28.9(5)
C59 C69 C70 C77 158.8(3)
C68 C69 C70 C71 93.3(4)
C59 C69 C70 C71 -79.0(4)
C52 C70 C71 C72 14.5(5)
C69 C70 C71 C72 133.0(4)
C77 C70 C71 C72 -105.7(4)
C52 C70 C71 C76 -165.9(3)
C69 C70 C71 C76 -47.5(5)
C77 C70 C71 C76 73.8(4)
C76 C71 C72 C73 -0.1(6)
C70 C71 C72 C73 179.4(4)
C71 C72 C73 C74 -1.6(7)
C72 C73 C74 C75 2.3(7)
C73 C74 C75 C76 -1.4(7)
C74 C75 C76 C71 -0.3(7)
C72 C71 C76 C75 1.1(6)
C70 C71 C76 C75 -178.5(4)
C52 C70 C77 C82 56.2(4)
C69 C70 C77 C82 -65.4(4)
C71 C70 C77 C82 175.3(3)
C52 C70 C77 C78 -123.2(4)
C69 C70 C77 C78 115.3(4)
C71 C70 C77 C78 -4.1(5)
C82 C77 C78 C79 -1.1(5)
C70 C77 C78 C79 178.3(3)
C77 C78 C79 C80 0.3(6)
C78 C79 C80 C81 -0.2(6)
C79 C80 C81 C82 0.8(6)
C80 C81 C82 C77 -1.6(6)
C78 C77 C82 C81 1.8(5)
C70 C77 C82 C81 -177.7(3)
